data_2210064
loop_
_publ_author_name
'Bai, Zheng-Chen'
'Zhang, Chen-Xi'
'Liu, Yu'
'Jing, Zuo-Liang'

_publ_section_title
;
 <i>N</i>'-(3-Hydroxybenzylidene)-2-methoxybenzohydrazide
;
_journal_issue 9
_journal_name_full 'Acta Crystallographica Section E'
_journal_page_first o3940
_journal_page_last o3941
_journal_paper_doi 10.1107/S1600536806031667
_journal_volume 62
_journal_year 2006
_chemical_formula_moiety 'C15 H14 N2 O3'
_chemical_formula_sum 'C15 H14 N2 O3'
_chemical_formula_weight 270.27
_chemical_name_systematic
;
 ?
;
_space_group_IT_number 14
_symmetry_cell_setting monoclinic
_symmetry_space_group_name_Hall '-P 2ybc'
_symmetry_space_group_name_H-M 'P 1 21/c 1'
_atom_sites_solution_hydrogens geom
_atom_sites_solution_primary direct
_atom_sites_solution_secondary difmap
_audit_creation_method SHELXL-97
_cell_angle_alpha 90.00
_cell_angle_beta 115.8150(10)
_cell_angle_gamma 90.00
_cell_formula_units_Z 4
_cell_length_a 13.2127(12)
_cell_length_b 7.9412(7)
_cell_length_c 14.4446(13)
_cell_measurement_reflns_used 2060
_cell_measurement_temperature 294(2)
_cell_measurement_theta_max 23.58
_cell_measurement_theta_min 2.84
_cell_volume 1364.3(2)
_computing_cell_refinement 'SAINT (Bruker, 1999)'
_computing_data_collection 'SMART (Bruker, 1999)'
_computing_data_reduction SAINT
_computing_molecular_graphics 'SHELXTL (Bruker, 1997)'
_computing_publication_material SHELXTL
_computing_structure_refinement 'SHELXL97 (Sheldrick, 1997)'
_computing_structure_solution 'SHELXS97 (Sheldrick, 1997)'
_diffrn_ambient_temperature 294(2)
_diffrn_measured_fraction_theta_full 0.995
_diffrn_measured_fraction_theta_max 0.995
_diffrn_measurement_device_type 'Bruker SMART CCD area detector'
_diffrn_measurement_method '\f and omega scans'
_diffrn_radiation_monochromator graphite
_diffrn_radiation_source 'fine-focus sealed tube'
_diffrn_radiation_type MoK\a
_diffrn_radiation_wavelength 0.71073
_diffrn_reflns_av_R_equivalents 0.0178
_diffrn_reflns_av_sigmaI/netI 0.0199
_diffrn_reflns_limit_h_max 12
_diffrn_reflns_limit_h_min -15
_diffrn_reflns_limit_k_max 9
_diffrn_reflns_limit_k_min -9
_diffrn_reflns_limit_l_max 17
_diffrn_reflns_limit_l_min -15
_diffrn_reflns_number 7204
_diffrn_reflns_theta_full 25.03
_diffrn_reflns_theta_max 25.03
_diffrn_reflns_theta_min 2.84
_diffrn_standards_decay_% 0
_diffrn_standards_number 0
_exptl_absorpt_coefficient_mu 0.093
_exptl_absorpt_correction_T_max 0.9889
_exptl_absorpt_correction_T_min 0.9672
_exptl_absorpt_correction_type multi-scan
_exptl_absorpt_process_details '(SADABS; Sheldrick, 1996)'
_exptl_crystal_colour yellow
_exptl_crystal_density_diffrn 1.316
_exptl_crystal_density_method 'not measured'
_exptl_crystal_description block
_exptl_crystal_F_000 568
_exptl_crystal_size_max 0.36
_exptl_crystal_size_mid 0.28
_exptl_crystal_size_min 0.12
_refine_diff_density_max 0.121
_refine_diff_density_min -0.186
_refine_ls_extinction_method none
_refine_ls_goodness_of_fit_ref 1.052
_refine_ls_hydrogen_treatment mixed
_refine_ls_matrix_type full
_refine_ls_number_parameters 189
_refine_ls_number_reflns 2407
_refine_ls_number_restraints 0
_refine_ls_restrained_S_all 1.052
_refine_ls_R_factor_all 0.0496
_refine_ls_R_factor_gt 0.0348
_refine_ls_shift/su_max <0.001
_refine_ls_shift/su_mean 0.000
_refine_ls_structure_factor_coef Fsqd
_refine_ls_weighting_details 'calc w=1/[\s^2^(Fo^2^)+(0.0539P)^2^+0.0805P] where P=(Fo^2^+2Fc^2^)/3'
_refine_ls_weighting_scheme calc
_refine_ls_wR_factor_gt 0.0911
_refine_ls_wR_factor_ref 0.0983
_reflns_number_gt 1780
_reflns_number_total 2407
_reflns_threshold_expression I>2\s(I)
_cod_data_source_file at2083.cif
_cod_data_source_block I
_cod_original_sg_symbol_H-M 'P 21/c'
_cod_database_code 2210064
_cod_database_fobs_code 2210064

loop_
_symmetry_equiv_pos_as_xyz
'x, y, z'
'-x, y+1/2, -z+1/2'
'-x, -y, -z'
'x, -y-1/2, z-1/2'

loop_
_atom_site_type_symbol
_atom_site_label
_atom_site_fract_x
_atom_site_fract_y
_atom_site_fract_z
_atom_site_U_iso_or_equiv
_atom_site_adp_type
_atom_site_calc_flag
_atom_site_refinement_flags
_atom_site_occupancy
O O1 0.23874(8) 0.46440(13) 0.58993(6) 0.0612(3) Uani d . 1
O O2 0.20534(8) 0.55141(15) 0.29499(7) 0.0691(3) Uani d . 1
O O3 0.61104(10) 0.15382(16) 0.23023(7) 0.0806(4) Uani d . 1
H H3 0.6696(18) 0.097(3) 0.2245(15) 0.121 Uiso d . 1
N N1 0.31015(9) 0.42756(14) 0.44685(9) 0.0494(3) Uani d . 1
H H1 0.3240(12) 0.4138(17) 0.5135(12) 0.064(4) Uiso d . 1
N N2 0.38218(9) 0.35945(13) 0.41047(8) 0.0482(3) Uani d . 1
C C1 0.25947(15) 0.4495(3) 0.69516(10) 0.0802(5) Uani d . 1
H H1A 0.2839 0.5562 0.7289 0.120 Uiso calc R 1
H H1B 0.3169 0.3666 0.7284 0.120 Uiso calc R 1
H H1C 0.1916 0.4157 0.6990 0.120 Uiso calc R 1
C C2 0.16062(11) 0.57662(16) 0.52828(10) 0.0490(3) Uani d . 1
C C3 0.09114(12) 0.66552(19) 0.56065(12) 0.0624(4) Uani d . 1
H H3A 0.0986 0.6513 0.6272 0.075 Uiso calc R 1
C C4 0.01190(14) 0.7738(2) 0.49494(15) 0.0745(5) Uani d . 1
H H4 -0.0341 0.8326 0.5175 0.089 Uiso calc R 1
C C5 -0.00085(14) 0.7971(2) 0.39660(14) 0.0758(5) Uani d . 1
H H5 -0.0552 0.8704 0.3523 0.091 Uiso calc R 1
C C6 0.06803(13) 0.71010(19) 0.36449(12) 0.0646(4) Uani d . 1
H H6 0.0594 0.7259 0.2976 0.077 Uiso calc R 1
C C7 0.15017(11) 0.59941(16) 0.42837(10) 0.0479(3) Uani d . 1
C C8 0.22326(11) 0.52314(17) 0.38461(10) 0.0487(3) Uani d . 1
C C9 0.46716(11) 0.28371(16) 0.47710(10) 0.0480(3) Uani d . 1
H H9 0.4777 0.2805 0.5451 0.058 Uiso calc R 1
C C10 0.54898(10) 0.20129(15) 0.44924(9) 0.0438(3) Uani d . 1
C C11 0.54525(11) 0.21919(17) 0.35228(9) 0.0480(3) Uani d . 1
H H11 0.4924 0.2904 0.3044 0.058 Uiso calc R 1
C C12 0.61948(11) 0.13186(17) 0.32655(10) 0.0512(3) Uani d . 1
C C13 0.69902(11) 0.02688(17) 0.39738(11) 0.0551(4) Uani d . 1
H H13 0.7482 -0.0335 0.3796 0.066 Uiso calc R 1
C C14 0.70475(12) 0.01253(18) 0.49437(11) 0.0581(4) Uani d . 1
H H14 0.7591 -0.0563 0.5427 0.070 Uiso calc R 1
C C15 0.63070(11) 0.09909(17) 0.52080(10) 0.0536(4) Uani d . 1
H H15 0.6356 0.0889 0.5868 0.064 Uiso calc R 1

loop_
_atom_site_aniso_label
_atom_site_aniso_U_11
_atom_site_aniso_U_22
_atom_site_aniso_U_33
_atom_site_aniso_U_12
_atom_site_aniso_U_13
_atom_site_aniso_U_23
O1 0.0633(6) 0.0802(7) 0.0484(5) 0.0114(5) 0.0321(5) 0.0040(5)
O2 0.0654(6) 0.1000(8) 0.0487(6) 0.0023(6) 0.0313(5) 0.0063(5)
O3 0.0915(9) 0.1107(9) 0.0546(6) 0.0321(7) 0.0456(6) 0.0059(6)
N1 0.0575(7) 0.0542(7) 0.0480(6) 0.0005(5) 0.0336(6) -0.0029(5)
N2 0.0546(7) 0.0502(6) 0.0515(6) -0.0068(5) 0.0339(6) -0.0085(5)
C1 0.0803(12) 0.1152(15) 0.0481(8) 0.0060(10) 0.0308(8) 0.0040(9)
C2 0.0472(7) 0.0505(8) 0.0544(8) -0.0068(6) 0.0267(6) -0.0073(6)
C3 0.0637(9) 0.0652(9) 0.0702(9) -0.0037(8) 0.0402(8) -0.0125(8)
C4 0.0698(11) 0.0645(10) 0.1037(13) 0.0036(8) 0.0513(10) -0.0104(9)
C5 0.0630(10) 0.0665(10) 0.0973(13) 0.0124(8) 0.0343(10) 0.0090(9)
C6 0.0600(9) 0.0667(9) 0.0680(9) 0.0008(8) 0.0288(8) 0.0071(7)
C7 0.0458(7) 0.0488(7) 0.0523(7) -0.0078(6) 0.0244(6) -0.0040(6)
C8 0.0496(8) 0.0539(8) 0.0473(7) -0.0115(6) 0.0255(6) -0.0051(6)
C9 0.0568(8) 0.0503(8) 0.0452(7) -0.0096(7) 0.0299(7) -0.0084(6)
C10 0.0470(7) 0.0447(7) 0.0439(7) -0.0111(6) 0.0237(6) -0.0082(5)
C11 0.0484(8) 0.0533(8) 0.0450(7) -0.0003(6) 0.0227(6) -0.0026(6)
C12 0.0550(8) 0.0591(8) 0.0464(7) -0.0032(7) 0.0285(6) -0.0075(6)
C13 0.0531(8) 0.0529(8) 0.0678(9) -0.0001(7) 0.0341(7) -0.0039(7)
C14 0.0540(8) 0.0563(9) 0.0637(9) 0.0023(7) 0.0254(7) 0.0102(7)
C15 0.0591(9) 0.0582(8) 0.0475(7) -0.0077(7) 0.0270(7) 0.0016(6)

loop_
_atom_type_symbol
_atom_type_description
_atom_type_scat_dispersion_real
_atom_type_scat_dispersion_imag
_atom_type_scat_source
C C 0.0033 0.0016 'International Tables Vol C Tables 4.2.6.8 and 6.1.1.4'
H H 0.0000 0.0000 'International Tables Vol C Tables 4.2.6.8 and 6.1.1.4'
N N 0.0061 0.0033 'International Tables Vol C Tables 4.2.6.8 and 6.1.1.4'
O O 0.0106 0.0060 'International Tables Vol C Tables 4.2.6.8 and 6.1.1.4'

loop_
_geom_angle_atom_site_label_1
_geom_angle_atom_site_label_2
_geom_angle_atom_site_label_3
_geom_angle
C2 O1 C1 119.36(11)
C12 O3 H3 109.2(13)
C8 N1 N2 119.75(11)
C8 N1 H1 119.9(9)
N2 N1 H1 120.2(9)
C9 N2 N1 115.21(10)
O1 C1 H1A 109.5
O1 C1 H1B 109.5
H1A C1 H1B 109.5
O1 C1 H1C 109.5
H1A C1 H1C 109.5
H1B C1 H1C 109.5
O1 C2 C3 122.42(12)
O1 C2 C7 117.73(11)
C3 C2 C7 119.84(13)
C4 C3 C2 120.25(14)
C4 C3 H3A 119.9
C2 C3 H3A 119.9
C3 C4 C5 121.09(15)
C3 C4 H4 119.5
C5 C4 H4 119.5
C4 C5 C6 118.84(16)
C4 C5 H5 120.6
C6 C5 H5 120.6
C5 C6 C7 122.31(15)
C5 C6 H6 118.8
C7 C6 H6 118.8
C6 C7 C2 117.66(12)
C6 C7 C8 115.95(12)
C2 C7 C8 126.29(12)
O2 C8 N1 121.60(12)
O2 C8 C7 120.49(13)
N1 C8 C7 117.89(11)
N2 C9 C10 121.33(11)
N2 C9 H9 119.3
C10 C9 H9 119.3
C15 C10 C11 119.11(12)
C15 C10 C9 119.09(11)
C11 C10 C9 121.77(12)
C12 C11 C10 120.29(12)
C12 C11 H11 119.9
C10 C11 H11 119.9
O3 C12 C11 117.47(12)
O3 C12 C13 122.20(12)
C11 C12 C13 120.33(12)
C14 C13 C12 119.42(13)
C14 C13 H13 120.3
C12 C13 H13 120.3
C13 C14 C15 120.68(13)
C13 C14 H14 119.7
C15 C14 H14 119.7
C14 C15 C10 120.12(12)
C14 C15 H15 119.9
C10 C15 H15 119.9

loop_
_geom_bond_atom_site_label_1
_geom_bond_atom_site_label_2
_geom_bond_distance
O1 C2 1.3609(15)
O1 C1 1.4272(15)
O2 C8 1.2310(14)
O3 C12 1.3577(15)
O3 H3 0.93(2)
N1 C8 1.3429(17)
N1 N2 1.3819(14)
N1 H1 0.904(15)
N2 C9 1.2679(16)
C1 H1A 0.9600
C1 H1B 0.9600
C1 H1C 0.9600
C2 C3 1.3906(19)
C2 C7 1.4004(17)
C3 C4 1.368(2)
C3 H3A 0.9300
C4 C5 1.368(2)
C4 H4 0.9300
C5 C6 1.374(2)
C5 H5 0.9300
C6 C7 1.389(2)
C6 H6 0.9300
C7 C8 1.4936(18)
C9 C10 1.4620(17)
C9 H9 0.9300
C10 C15 1.3860(18)
C10 C11 1.3871(16)
C11 C12 1.3780(18)
C11 H11 0.9300
C12 C13 1.3820(19)
C13 C14 1.3745(18)
C13 H13 0.9300
C14 C15 1.3786(19)
C14 H14 0.9300
C15 H15 0.9300

loop_
_geom_hbond_atom_site_label_D
_geom_hbond_atom_site_label_H
_geom_hbond_atom_site_label_A
_geom_hbond_site_symmetry_A
_geom_hbond_distance_DH
_geom_hbond_distance_HA
_geom_hbond_distance_DA
_geom_hbond_angle_DHA
_geom_hbond_publ_flag
N1 H1 O1 . 0.904(15) 1.933(15) 2.6355(14) 133.2(12) yes
O3 H3 O2 2_645 0.93(2) 1.83(2) 2.7294(15) 162.2(19) yes
O3 H3 N2 2_645 0.93(2) 2.58(2) 3.1244(15) 117.7(16) yes
C9 H9 O3 4_566 0.93 2.54 3.3430(17) 145.5 yes

loop_
_geom_torsion_atom_site_label_1
_geom_torsion_atom_site_label_2
_geom_torsion_atom_site_label_3
_geom_torsion_atom_site_label_4
_geom_torsion
C8 N1 N2 C9 174.02(11)
C1 O1 C2 C3 -6.99(19)
C1 O1 C2 C7 174.01(13)
O1 C2 C3 C4 -178.32(13)
C7 C2 C3 C4 0.7(2)
C2 C3 C4 C5 0.0(2)
C3 C4 C5 C6 -0.4(2)
C4 C5 C6 C7 0.0(2)
C5 C6 C7 C2 0.7(2)
C5 C6 C7 C8 -176.10(13)
O1 C2 C7 C6 178.05(12)
C3 C2 C7 C6 -0.98(19)
O1 C2 C7 C8 -5.56(19)
C3 C2 C7 C8 175.41(12)
N2 N1 C8 O2 0.40(19)
N2 N1 C8 C7 -177.75(10)
C6 C7 C8 O2 -4.11(19)
C2 C7 C8 O2 179.44(12)
C6 C7 C8 N1 174.06(12)
C2 C7 C8 N1 -2.39(19)
N1 N2 C9 C10 178.25(10)
N2 C9 C10 C15 -170.35(12)
N2 C9 C10 C11 7.98(19)
C15 C10 C11 C12 2.19(18)
C9 C10 C11 C12 -176.14(11)
C10 C11 C12 O3 179.54(12)
C10 C11 C12 C13 -0.6(2)
O3 C12 C13 C14 178.72(13)
C11 C12 C13 C14 -1.1(2)
C12 C13 C14 C15 1.3(2)
C13 C14 C15 C10 0.3(2)
C11 C10 C15 C14 -2.05(19)
C9 C10 C15 C14 176.32(12)

loop_
_cod_related_entry_id
_cod_related_entry_database
_cod_related_entry_code
1 ChemSpider 7900078
